data_4064777
loop_
_publ_author_name
'Venugopal, Ajay'
'Shaw, Anthony P.'
'T\"ornroos, Karl W.'
'Heyn, Richard H.'
'Tilset, Mats'

_publ_section_title
;
 Synthesis of a Coordinatively Labile Gold(III) Methyl Complex
;
_journal_issue 12
_journal_name_full Organometallics
_journal_page_first 3250
_journal_paper_doi 10.1021/om200327a
_journal_volume 30
_journal_year 2011
_chemical_formula_moiety 'C14 H13 Au F3 N O3 S'
_chemical_formula_sum 'C14 H13 Au F3 N O3 S'
_chemical_formula_weight 529.28
_chemical_name_systematic
; 
 ? 
;
_space_group_IT_number 14
_symmetry_cell_setting monoclinic
_symmetry_space_group_name_Hall '-P 2ybc'
_symmetry_space_group_name_H-M 'P 1 21/c 1'
_atom_sites_solution_hydrogens geom
_atom_sites_solution_primary direct
_atom_sites_solution_secondary difmap
_audit_creation_method SHELXL-97
_cell_angle_alpha 90.00
_cell_angle_beta 93.9750(10)
_cell_angle_gamma 90.00
_cell_formula_units_Z 4
_cell_length_a 6.8255(3)
_cell_length_b 15.5573(6)
_cell_length_c 14.4009(5)
_cell_measurement_reflns_used 9982
_cell_measurement_temperature 103(2)
_cell_measurement_theta_max 30.51
_cell_measurement_theta_min 2.62
_cell_volume 1525.50(10)
_computing_cell_refinement
;
Bruker (2008). SAINT, version 7.56A, Bruker AXS Inc., Madison, 
Wisconsin, USA.
;
_computing_data_collection
;
Bruker (2008). APEX2, version 2008.5-0, Bruker AXS Inc., Madison, 
Wisconsin, USA.
;
_computing_data_reduction
;
Bruker (2008). SAINT, version 7.56A, Bruker AXS Inc., Madison, 
Wisconsin, USA.
;
_computing_molecular_graphics
;
Brandenburg, K. (2009). DIAMOND. Version 3.2c. Crystal Impact GbR, Bonn, 
Germany.
;
_computing_publication_material
;
Bruker AXS (2008). SHELXTL. Version 2008/1. Bruker AXS Inc., Madison, 
Wisconsin, USA.
;
_computing_structure_refinement
;
Sheldrick, G. M. (2008). Acta Crystallographica, A64, 112-122.
;
_computing_structure_solution
;     
Sheldrick, G. M. (2008). Acta Crystallographica, A64, 112-122.
;
_diffrn_ambient_temperature 103(2)
_diffrn_measured_fraction_theta_full 0.999
_diffrn_measured_fraction_theta_max 0.999
_diffrn_measurement_device_type 'Bruker TXS APEX-II CCD'
_diffrn_measurement_method '\w scans'
_diffrn_radiation_monochromator graphite
_diffrn_radiation_source 'rotating anode'
_diffrn_radiation_type MoK\a
_diffrn_radiation_wavelength 0.71073
_diffrn_reflns_av_R_equivalents 0.0299
_diffrn_reflns_av_sigmaI/netI 0.0192
_diffrn_reflns_limit_h_max 9
_diffrn_reflns_limit_h_min -9
_diffrn_reflns_limit_k_max 22
_diffrn_reflns_limit_k_min -22
_diffrn_reflns_limit_l_max 20
_diffrn_reflns_limit_l_min -20
_diffrn_reflns_number 25623
_diffrn_reflns_theta_full 30.52
_diffrn_reflns_theta_max 30.52
_diffrn_reflns_theta_min 2.62
_exptl_absorpt_coefficient_mu 9.826
_exptl_absorpt_correction_T_max 0.50843
_exptl_absorpt_correction_T_min 0.12708
_exptl_absorpt_correction_type numerical
_exptl_absorpt_process_details
; 
SADABS-2008/1 - Bruker AXS area detector scaling and 
absorption correction. 
;
_exptl_crystal_colour colourless
_exptl_crystal_density_diffrn 2.305
_exptl_crystal_density_method 'not measured'
_exptl_crystal_description 'Fibrous needle'
_exptl_crystal_F_000 1000
_exptl_crystal_size_max 0.24
_exptl_crystal_size_mid 0.10
_exptl_crystal_size_min 0.08
_refine_diff_density_max 2.098
_refine_diff_density_min -0.761
_refine_diff_density_rms 0.130
_refine_ls_extinction_method none
_refine_ls_goodness_of_fit_ref 1.076
_refine_ls_hydrogen_treatment constr
_refine_ls_matrix_type full
_refine_ls_number_parameters 210
_refine_ls_number_reflns 4665
_refine_ls_number_restraints 0
_refine_ls_restrained_S_all 1.076
_refine_ls_R_factor_all 0.0202
_refine_ls_R_factor_gt 0.0174
_refine_ls_shift/su_max 0.002
_refine_ls_shift/su_mean 0.000
_refine_ls_structure_factor_coef Fsqd
_refine_ls_weighting_details 'calc w=1/[\s^2^(Fo^2^)+(0.0225P)^2^+1.3306P] where P=(Fo^2^+2Fc^2^)/3'
_refine_ls_weighting_scheme calc
_refine_ls_wR_factor_gt 0.0431
_refine_ls_wR_factor_ref 0.0441
_reflns_number_gt 4250
_reflns_number_total 4665
_reflns_threshold_expression I>2\s(I)
_cod_data_source_file om200327a_si_002.cif
_cod_data_source_block compound3
_cod_depositor_comments
;
The following automatic conversions were performed:

'_symmetry_cell_setting' value 'Monoclinic' changed to 'monoclinic'
according to /home/saulius/struct/CIF-dictionaries/cif_core.dic
dictionary named 'cif_core.dic' version 2.4.1 from 2010-06-29.

Automatic conversion script
Id: cif_fix_values 1715 2011-07-08 13:25:40Z adriana 
;
_cod_original_sg_symbol_H-M P2(1)/c
_cod_database_code 4064777

loop_
_symmetry_equiv_pos_as_xyz
'x, y, z'
'-x, y+1/2, -z+1/2'
'-x, -y, -z'
'x, -y-1/2, z-1/2'

loop_
_atom_site_label
_atom_site_type_symbol
_atom_site_fract_x
_atom_site_fract_y
_atom_site_fract_z
_atom_site_U_iso_or_equiv
_atom_site_adp_type
_atom_site_occupancy
_atom_site_symmetry_multiplicity
_atom_site_calc_flag
_atom_site_refinement_flags
Au1 Au 0.261954(11) 0.376145(5) 0.526175(5) 0.01334(3) Uani 1 1 d .
S1 S 0.14356(8) 0.18222(3) 0.45272(4) 0.01593(10) Uani 1 1 d .
O1 O 0.2926(3) 0.25093(11) 0.46771(13) 0.0209(3) Uani 1 1 d .
N1 N 0.2336(3) 0.43304(12) 0.39298(13) 0.0158(3) Uani 1 1 d .
C1 C 0.2604(3) 0.49869(14) 0.56690(16) 0.0157(4) Uani 1 1 d .
O2 O 0.0488(3) 0.18304(12) 0.36103(13) 0.0254(4) Uani 1 1 d .
C2 C 0.2497(3) 0.55634(15) 0.49072(17) 0.0167(4) Uani 1 1 d .
O3 O 0.0239(3) 0.17022(12) 0.52940(13) 0.0242(4) Uani 1 1 d .
C3 C 0.2576(3) 0.64489(16) 0.5081(2) 0.0205(4) Uani 1 1 d .
H3 H 0.2511 0.6844 0.4576 0.025 Uiso 1 1 calc R
C4 C 0.2747(3) 0.67478(15) 0.59861(18) 0.0216(5) Uani 1 1 d .
H4 H 0.2826 0.7349 0.6095 0.026 Uiso 1 1 calc R
C5 C 0.2808(4) 0.61869(15) 0.67440(19) 0.0214(5) Uani 1 1 d .
C6 C 0.2739(3) 0.53040(15) 0.65729(17) 0.0177(4) Uani 1 1 d .
H6 H 0.2786 0.4914 0.7082 0.021 Uiso 1 1 calc R
C7 C 0.2929(4) 0.65330(18) 0.7726(2) 0.0278(5) Uani 1 1 d .
H7A H 0.2975 0.6053 0.8168 0.042 Uiso 1 1 calc R
H7B H 0.1773 0.6889 0.7817 0.042 Uiso 1 1 calc R
H7C H 0.4120 0.6882 0.7831 0.042 Uiso 1 1 calc R
C8 C 0.2316(3) 0.52010(14) 0.39619(16) 0.0161(4) Uani 1 1 d .
C9 C 0.2120(3) 0.56696(16) 0.31350(18) 0.0214(5) Uani 1 1 d .
H9 H 0.2109 0.6280 0.3150 0.026 Uiso 1 1 calc R
C10 C 0.1943(4) 0.52406(17) 0.22937(18) 0.0237(5) Uani 1 1 d .
H10 H 0.1826 0.5556 0.1728 0.028 Uiso 1 1 calc R
C11 C 0.1936(4) 0.43482(17) 0.22764(17) 0.0233(5) Uani 1 1 d .
H11 H 0.1786 0.4044 0.1704 0.028 Uiso 1 1 calc R
C12 C 0.2154(4) 0.39138(16) 0.31159(17) 0.0195(4) Uani 1 1 d .
H12 H 0.2176 0.3303 0.3114 0.023 Uiso 1 1 calc R
C13 C 0.2856(4) 0.32859(15) 0.65773(17) 0.0216(5) Uani 1 1 d .
H13A H 0.4088 0.3485 0.6897 0.032 Uiso 1 1 calc R
H13B H 0.2849 0.2656 0.6555 0.032 Uiso 1 1 calc R
H13C H 0.1746 0.3487 0.6916 0.032 Uiso 1 1 calc R
C14 C 0.3046(4) 0.08816(16) 0.45370(18) 0.0229(5) Uani 1 1 d .
F1 F 0.4254(3) 0.09212(12) 0.38529(12) 0.0332(4) Uani 1 1 d .
F2 F 0.4130(3) 0.08249(12) 0.53320(11) 0.0339(4) Uani 1 1 d .
F3 F 0.1983(3) 0.01749(11) 0.44229(17) 0.0449(5) Uani 1 1 d .

loop_
_atom_site_aniso_label
_atom_site_aniso_U_11
_atom_site_aniso_U_22
_atom_site_aniso_U_33
_atom_site_aniso_U_23
_atom_site_aniso_U_13
_atom_site_aniso_U_12
Au1 0.01293(4) 0.01103(4) 0.01613(5) -0.00029(3) 0.00151(3) 0.00031(3)
S1 0.0181(2) 0.0110(2) 0.0188(2) -0.00054(18) 0.00180(19) 0.00153(19)
O1 0.0228(8) 0.0135(7) 0.0271(9) -0.0041(6) 0.0059(7) -0.0020(6)
N1 0.0117(8) 0.0166(9) 0.0191(9) 0.0001(7) 0.0019(6) -0.0003(7)
C1 0.0126(9) 0.0128(9) 0.0216(11) -0.0020(8) 0.0012(7) -0.0002(7)
O2 0.0287(9) 0.0236(9) 0.0229(9) -0.0031(7) -0.0043(7) 0.0062(7)
C2 0.0110(9) 0.0141(10) 0.0252(11) -0.0003(8) 0.0032(8) 0.0003(7)
O3 0.0245(9) 0.0207(8) 0.0284(9) 0.0032(7) 0.0097(7) 0.0026(7)
C3 0.0154(10) 0.0140(10) 0.0322(13) 0.0004(9) 0.0036(9) 0.0009(8)
C4 0.0153(10) 0.0138(10) 0.0359(13) -0.0060(9) 0.0027(9) 0.0010(8)
C5 0.0141(10) 0.0196(11) 0.0305(13) -0.0084(9) 0.0020(9) 0.0001(8)
C6 0.0142(9) 0.0166(10) 0.0223(11) -0.0021(8) 0.0016(8) 0.0000(8)
C7 0.0261(13) 0.0255(12) 0.0318(14) -0.0129(10) 0.0018(10) -0.0026(10)
C8 0.0111(9) 0.0156(9) 0.0217(10) 0.0030(8) 0.0022(7) 0.0004(7)
C9 0.0181(10) 0.0190(11) 0.0276(12) 0.0071(9) 0.0043(9) 0.0011(8)
C10 0.0191(11) 0.0299(13) 0.0223(12) 0.0074(9) 0.0022(9) 0.0020(9)
C11 0.0221(11) 0.0285(13) 0.0193(11) 0.0015(9) 0.0028(9) 0.0001(10)
C12 0.0180(10) 0.0219(11) 0.0190(11) 0.0000(8) 0.0042(8) -0.0011(8)
C13 0.0269(12) 0.0166(10) 0.0211(11) 0.0019(8) -0.0002(9) 0.0005(9)
C14 0.0275(12) 0.0159(10) 0.0254(12) -0.0006(9) 0.0032(10) 0.0064(9)
F1 0.0381(9) 0.0338(9) 0.0287(8) -0.0008(7) 0.0105(7) 0.0167(7)
F2 0.0386(9) 0.0370(9) 0.0258(8) 0.0028(7) -0.0015(7) 0.0196(8)
F3 0.0410(10) 0.0132(7) 0.0798(15) -0.0047(8) 0.0002(10) 0.0031(7)

loop_
_atom_type_symbol
_atom_type_description
_atom_type_scat_dispersion_real
_atom_type_scat_dispersion_imag
_atom_type_scat_source
C C 0.0033 0.0016 'International Tables Vol C Tables 4.2.6.8 and 6.1.1.4'
H H 0.0000 0.0000 'International Tables Vol C Tables 4.2.6.8 and 6.1.1.4'
N N 0.0061 0.0033 'International Tables Vol C Tables 4.2.6.8 and 6.1.1.4'
O O 0.0106 0.0060 'International Tables Vol C Tables 4.2.6.8 and 6.1.1.4'
F F 0.0171 0.0103 'International Tables Vol C Tables 4.2.6.8 and 6.1.1.4'
S S 0.1246 0.1234 'International Tables Vol C Tables 4.2.6.8 and 6.1.1.4'
Au Au -2.0133 8.8022 'International Tables Vol C Tables 4.2.6.8 and 6.1.1.4'

loop_
_geom_angle_atom_site_label_1
_geom_angle_atom_site_label_2
_geom_angle_atom_site_label_3
_geom_angle
C1 Au1 C13 94.34(10)
C1 Au1 N1 82.20(8)
C13 Au1 N1 176.47(8)
C1 Au1 O1 171.53(8)
C13 Au1 O1 91.82(8)
N1 Au1 O1 91.69(7)
O2 S1 O3 117.92(12)
O2 S1 O1 112.99(11)
O3 S1 O1 113.87(11)
O2 S1 C14 104.32(11)
O3 S1 C14 105.33(11)
O1 S1 C14 99.78(11)
S1 O1 Au1 129.06(11)
C12 N1 C8 120.9(2)
C12 N1 Au1 126.21(16)
C8 N1 Au1 112.88(15)
C6 C1 C2 119.9(2)
C6 C1 Au1 127.84(17)
C2 C1 Au1 112.26(16)
C3 C2 C1 119.1(2)
C3 C2 C8 122.8(2)
C1 C2 C8 118.1(2)
C4 C3 C2 119.9(2)
C4 C3 H3 120.0
C2 C3 H3 120.0
C3 C4 C5 121.6(2)
C3 C4 H4 119.2
C5 C4 H4 119.2
C4 C5 C6 118.6(2)
C4 C5 C7 120.4(2)
C6 C5 C7 121.0(2)
C1 C6 C5 120.9(2)
C1 C6 H6 119.5
C5 C6 H6 119.5
C5 C7 H7A 109.5
C5 C7 H7B 109.5
H7A C7 H7B 109.5
C5 C7 H7C 109.5
H7A C7 H7C 109.5
H7B C7 H7C 109.5
N1 C8 C9 119.6(2)
N1 C8 C2 114.5(2)
C9 C8 C2 125.9(2)
C10 C9 C8 119.6(2)
C10 C9 H9 120.2
C8 C9 H9 120.2
C9 C10 C11 119.9(2)
C9 C10 H10 120.0
C11 C10 H10 120.0
C12 C11 C10 118.2(2)
C12 C11 H11 120.9
C10 C11 H11 120.9
N1 C12 C11 121.8(2)
N1 C12 H12 119.1
C11 C12 H12 119.1
Au1 C13 H13A 109.5
Au1 C13 H13B 109.5
H13A C13 H13B 109.5
Au1 C13 H13C 109.5
H13A C13 H13C 109.5
H13B C13 H13C 109.5
F3 C14 F2 108.8(2)
F3 C14 F1 108.1(2)
F2 C14 F1 107.8(2)
F3 C14 S1 109.88(18)
F2 C14 S1 111.09(17)
F1 C14 S1 111.13(17)

loop_
_geom_bond_atom_site_label_1
_geom_bond_atom_site_label_2
_geom_bond_distance
Au1 C1 1.995(2)
Au1 C13 2.030(2)
Au1 N1 2.1092(19)
Au1 O1 2.1382(17)
S1 O2 1.4295(19)
S1 O3 1.4304(18)
S1 O1 1.4809(18)
S1 C14 1.830(2)
N1 C12 1.338(3)
N1 C8 1.355(3)
C1 C6 1.389(3)
C1 C2 1.415(3)
C2 C3 1.400(3)
C2 C8 1.471(3)
C3 C4 1.382(4)
C3 H3 0.9500
C4 C5 1.396(4)
C4 H4 0.9500
C5 C6 1.396(3)
C5 C7 1.510(4)
C6 H6 0.9500
C7 H7A 0.9800
C7 H7B 0.9800
C7 H7C 0.9800
C8 C9 1.395(3)
C9 C10 1.381(4)
C9 H9 0.9500
C10 C11 1.389(4)
C10 H10 0.9500
C11 C12 1.384(3)
C11 H11 0.9500
C12 H12 0.9500
C13 H13A 0.9800
C13 H13B 0.9800
C13 H13C 0.9800
C14 F3 1.321(3)
C14 F2 1.322(3)
C14 F1 1.329(3)

loop_
_geom_torsion_atom_site_label_1
_geom_torsion_atom_site_label_2
_geom_torsion_atom_site_label_3
_geom_torsion_atom_site_label_4
_geom_torsion
O2 S1 O1 Au1 94.75(15)
O3 S1 O1 Au1 -43.31(17)
C14 S1 O1 Au1 -155.02(14)
C1 Au1 O1 S1 -143.5(5)
C13 Au1 O1 S1 79.79(15)
N1 Au1 O1 S1 -99.85(14)
C1 Au1 N1 C12 -177.7(2)
C13 Au1 N1 C12 -166.0(13)
O1 Au1 N1 C12 8.19(19)
C1 Au1 N1 C8 1.19(15)
C13 Au1 N1 C8 12.9(14)
O1 Au1 N1 C8 -172.92(15)
C13 Au1 C1 C6 0.5(2)
N1 Au1 C1 C6 179.8(2)
O1 Au1 C1 C6 -136.1(5)
C13 Au1 C1 C2 178.53(17)
N1 Au1 C1 C2 -2.19(15)
O1 Au1 C1 C2 41.9(6)
C6 C1 C2 C3 1.5(3)
Au1 C1 C2 C3 -176.74(16)
C6 C1 C2 C8 -178.8(2)
Au1 C1 C2 C8 3.0(2)
C1 C2 C3 C4 -0.3(3)
C8 C2 C3 C4 -180.0(2)
C2 C3 C4 C5 -1.3(3)
C3 C4 C5 C6 1.6(4)
C3 C4 C5 C7 -178.0(2)
C2 C1 C6 C5 -1.2(3)
Au1 C1 C6 C5 176.73(17)
C4 C5 C6 C1 -0.3(3)
C7 C5 C6 C1 179.2(2)
C12 N1 C8 C9 -0.5(3)
Au1 N1 C8 C9 -179.47(17)
C12 N1 C8 C2 179.0(2)
Au1 N1 C8 C2 0.1(2)
C3 C2 C8 N1 177.7(2)
C1 C2 C8 N1 -2.0(3)
C3 C2 C8 C9 -2.8(3)
C1 C2 C8 C9 177.5(2)
N1 C8 C9 C10 0.2(3)
C2 C8 C9 C10 -179.3(2)
C8 C9 C10 C11 0.8(4)
C9 C10 C11 C12 -1.4(4)
C8 N1 C12 C11 -0.1(3)
Au1 N1 C12 C11 178.67(17)
C10 C11 C12 N1 1.1(4)
O2 S1 C14 F3 -63.9(2)
O3 S1 C14 F3 60.9(2)
O1 S1 C14 F3 179.2(2)
O2 S1 C14 F2 175.72(18)
O3 S1 C14 F2 -59.5(2)
O1 S1 C14 F2 58.8(2)
O2 S1 C14 F1 55.7(2)
O3 S1 C14 F1 -179.52(18)
O1 S1 C14 F1 -61.3(2)
